data_7203407
loop_
_publ_author_name
'Fernando S. Delgado'
'Catalina Ruiz-P\'erez'
'Joaqu\'in Sanchiz'
'Francesc Lloret'
'Miguel Julve'

_publ_section_title
;
 Part II. Network formation and magnetic behaviour of
 copper(<small>II</small>) malonate anions in ammonium derivatives
;
_journal_issue 7
_journal_name_full CrystEngComm
_journal_page_first 530
_journal_paper_doi 10.1039/b604573a
_journal_volume 8
_journal_year 2006
_chemical_formula_sum 'C9 H16 Cu N2 O8'
_chemical_formula_weight 343.78
_chemical_name_systematic
;
?
;
_space_group_IT_number 60
_symmetry_cell_setting orthorhombic
_symmetry_Int_Tables_number 60
_symmetry_space_group_name_Hall '-P 2n 2ab'
_symmetry_space_group_name_H-M 'P b c n'
_atom_sites_solution_hydrogens difmap
_atom_sites_solution_primary direct
_atom_sites_solution_secondary difmap
_audit_creation_method SHELXL-97
_cell_angle_alpha 90.000(5)
_cell_angle_beta 90.000(4)
_cell_angle_gamma 90.000(4)
_cell_formula_units_Z 4
_cell_length_a 8.2680(4)
_cell_length_b 16.9351(9)
_cell_length_c 9.4736(5)
_cell_measurement_temperature 293(2)
_cell_volume 1326.49(12)
_computing_cell_refinement 'Dirax/lsq (Duisenberg & Schreurs, 1989-2000)'
_computing_data_collection 'Collect (Nonius BV, 1997-2000)'
_computing_data_reduction 'EvalCCD (Duisenberg & Schreurs 1990-2000)'
_computing_molecular_graphics 'Ortep-3 for Windows (Farrugia, 1997)'
_computing_publication_material 'WinGX publication routines (Farrugia, 1999)'
_computing_structure_refinement 'SHELXL-97 (Sheldrick, 1997)'
_computing_structure_solution 'SHELXS-97 (Sheldrick, 1997)'
_diffrn_ambient_temperature 293(2)
_diffrn_detector 'CCD plate'
_diffrn_detector_area_resol_mean 9
_diffrn_measured_fraction_theta_full 0.930
_diffrn_measured_fraction_theta_max 0.930
_diffrn_measurement_device '95mm CCD camera on \k-goniostat'
_diffrn_measurement_device_type KappaCCD
_diffrn_measurement_method 'CCD rotation images, thick slices'
_diffrn_radiation_monochromator 'horizonally mounted graphite crystal'
_diffrn_radiation_probe x-ray
_diffrn_radiation_source 'fine-focus sealed tube'
_diffrn_radiation_type Mok\a
_diffrn_radiation_wavelength 0.71073
_diffrn_reflns_av_R_equivalents 0.0218
_diffrn_reflns_av_sigmaI/netI 0.0236
_diffrn_reflns_limit_h_max 9
_diffrn_reflns_limit_h_min -10
_diffrn_reflns_limit_k_max 22
_diffrn_reflns_limit_k_min -16
_diffrn_reflns_limit_l_max 12
_diffrn_reflns_limit_l_min -9
_diffrn_reflns_number 5634
_diffrn_reflns_theta_full 27.50
_diffrn_reflns_theta_max 27.50
_diffrn_reflns_theta_min 5.10
_diffrn_source 'Enraf Nonius FR590'
_exptl_absorpt_coefficient_mu 1.686
_exptl_absorpt_correction_type multi-scan
_exptl_absorpt_process_details '(SADABS, Sheldrick, Bruker, 2000)'
_exptl_crystal_colour 'dark blue'
_exptl_crystal_density_diffrn 1.721
_exptl_crystal_density_method 'not measured'
_exptl_crystal_description 'rectangular sheet'
_exptl_crystal_F_000 708
_exptl_crystal_size_max 0.6
_exptl_crystal_size_mid 0.39
_exptl_crystal_size_min 0.16
_refine_diff_density_max 0.297
_refine_diff_density_min -0.580
_refine_diff_density_rms 0.070
_refine_ls_extinction_method none
_refine_ls_goodness_of_fit_ref 1.106
_refine_ls_hydrogen_treatment refall
_refine_ls_matrix_type full
_refine_ls_number_parameters 124
_refine_ls_number_reflns 1425
_refine_ls_number_restraints 0
_refine_ls_restrained_S_all 1.106
_refine_ls_R_factor_all 0.0581
_refine_ls_R_factor_gt 0.0426
_refine_ls_shift/su_max 0.000
_refine_ls_shift/su_mean 0.000
_refine_ls_structure_factor_coef Fsqd
_refine_ls_weighting_details 'calc w=1/[\s^2^(Fo^2^)+(0.0288P)^2^+2.5515P] where P=(Fo^2^+2Fc^2^)/3'
_refine_ls_weighting_scheme calc
_refine_ls_wR_factor_gt 0.0905
_refine_ls_wR_factor_ref 0.0960
_reflns_number_gt 1144
_reflns_number_total 1425
_reflns_threshold_expression >2sigma(I)
_cod_data_source_file b604573a.txt
_cod_data_source_block compound4
_cod_depositor_comments
;
The following automatic conversions were performed:
'_exptl_absorpt_correction_type' value 'Multi-scan' changed to
'multi-scan' according to
'/home/saulius/struct/CIF-dictionaries/cif_core.dic' dictionary named
'cif_core.dic' version 2.4.1 from 2010-06-29.

Automatic conversion script
Id: cif_fix_enum 1527 2010-12-29 10:47:43Z saulius 
;
_cod_database_code 7203407

loop_
_symmetry_equiv_pos_as_xyz
'x, y, z'
'-x+1/2, -y+1/2, z+1/2'
'x+1/2, -y+1/2, -z'
'-x, y, -z+1/2'
'-x, -y, -z'
'x-1/2, y-1/2, -z-1/2'
'-x-1/2, y-1/2, z'
'x, -y, z-1/2'

loop_
_atom_site_label
_atom_site_type_symbol
_atom_site_fract_x
_atom_site_fract_y
_atom_site_fract_z
_atom_site_U_iso_or_equiv
_atom_site_adp_type
_atom_site_occupancy
_atom_site_symmetry_multiplicity
_atom_site_calc_flag
_atom_site_refinement_flags
_atom_site_disorder_assembly
_atom_site_disorder_group
Cu1 Cu 0.0000 0.20442(3) 0.2500 0.0459(2) Uani 1 2 d S . .
O1 O 0.1055(4) 0.28570(13) 0.3570(3) 0.0623(9) Uani 1 1 d . . .
O2 O 0.0753(3) 0.12403(11) 0.3753(2) 0.0319(5) Uani 1 1 d . . .
O3 O 0.2116(4) 0.33796(15) 0.5461(2) 0.0534(7) Uani 1 1 d . . .
O4 O 0.1244(3) 0.07427(13) 0.5834(2) 0.0399(6) Uani 1 1 d . . .
C1 C 0.1399(4) 0.28357(18) 0.4867(3) 0.0349(7) Uani 1 1 d . . .
C2 C 0.0900(5) 0.2135(2) 0.5744(3) 0.0376(8) Uani 1 1 d . . .
C3 C 0.0992(3) 0.13216(17) 0.5067(3) 0.0254(6) Uani 1 1 d . . .
N11 N 0.2724(4) 0.46552(17) 0.3544(3) 0.0296(6) Uani 1 1 d . . .
C11 C 0.1323(4) 0.51427(18) 0.3111(4) 0.0308(7) Uani 1 1 d . . .
C12 C 0.0000 0.4638(2) 0.2500 0.0298(9) Uani 1 2 d S . .
H1 H 0.163(5) 0.209(2) 0.662(5) 0.069(13) Uiso 1 1 d . . .
H2 H -0.034(5) 0.225(2) 0.604(5) 0.065(13) Uiso 1 1 d . . .
H11 H 0.251(5) 0.427(2) 0.412(4) 0.049(11) Uiso 1 1 d . . .
H12 H 0.337(5) 0.495(3) 0.388(4) 0.050(12) Uiso 1 1 d . . .
H13 H 0.319(5) 0.445(2) 0.283(4) 0.039(10) Uiso 1 1 d . . .
H14 H 0.100(4) 0.5405(19) 0.391(4) 0.036(9) Uiso 1 1 d . . .
H15 H 0.166(4) 0.552(2) 0.248(4) 0.039(9) Uiso 1 1 d . . .
H16 H 0.045(4) 0.432(2) 0.177(4) 0.047(10) Uiso 1 1 d . . .

loop_
_atom_site_aniso_label
_atom_site_aniso_U_11
_atom_site_aniso_U_22
_atom_site_aniso_U_33
_atom_site_aniso_U_23
_atom_site_aniso_U_13
_atom_site_aniso_U_12
Cu1 0.0788(5) 0.0193(3) 0.0396(4) 0.000 -0.0355(3) 0.000
O1 0.120(3) 0.0278(12) 0.0388(14) 0.0062(11) -0.0363(15) -0.0220(14)
O2 0.0455(14) 0.0258(10) 0.0246(11) 0.0002(8) -0.0079(9) 0.0071(9)
O3 0.076(2) 0.0481(14) 0.0362(13) -0.0106(11) -0.0019(13) -0.0332(13)
O4 0.0503(16) 0.0387(12) 0.0306(12) 0.0120(10) -0.0038(10) 0.0018(11)
C1 0.043(2) 0.0320(16) 0.0301(16) -0.0058(13) -0.0023(14) -0.0056(14)
C2 0.047(2) 0.0383(17) 0.0272(17) -0.0042(14) 0.0041(15) -0.0091(16)
C3 0.0188(15) 0.0306(14) 0.0268(15) 0.0034(12) 0.0004(12) -0.0013(11)
N11 0.0268(16) 0.0303(14) 0.0316(14) -0.0069(13) -0.0030(12) -0.0015(12)
C11 0.0280(18) 0.0280(15) 0.0365(17) -0.0050(14) -0.0053(14) 0.0016(12)
C12 0.028(2) 0.0267(19) 0.035(2) 0.000 -0.001(2) 0.000

loop_
_atom_type_symbol
_atom_type_description
_atom_type_scat_dispersion_real
_atom_type_scat_dispersion_imag
_atom_type_scat_source
C C 0.0033 0.0016 'International Tables Vol C Tables 4.2.6.8 and 6.1.1.4'
H H 0.0000 0.0000 'International Tables Vol C Tables 4.2.6.8 and 6.1.1.4'
Cu Cu 0.3201 1.2651 'International Tables Vol C Tables 4.2.6.8 and 6.1.1.4'
N N 0.0061 0.0033 'International Tables Vol C Tables 4.2.6.8 and 6.1.1.4'
O O 0.0106 0.0060 'International Tables Vol C Tables 4.2.6.8 and 6.1.1.4'

loop_
_geom_angle_atom_site_label_1
_geom_angle_atom_site_label_2
_geom_angle_atom_site_label_3
_geom_angle
_geom_angle_site_symmetry_1
_geom_angle_site_symmetry_3
_geom_angle_publ_flag
O2 Cu1 O2 89.09(12) 4 . ?
O2 Cu1 O1 170.89(13) 4 . ?
O2 Cu1 O1 92.01(9) . . ?
O2 Cu1 O1 92.01(9) 4 4 ?
O2 Cu1 O1 170.89(13) . 4 ?
O1 Cu1 O1 88.32(15) . 4 ?
C1 O1 Cu1 126.6(2) . . ?
C3 O2 Cu1 125.68(19) . . ?
O3 C1 O1 122.2(3) . . ?
O3 C1 C2 118.0(3) . . ?
O1 C1 C2 119.8(3) . . ?
C1 C2 C3 117.8(3) . . ?
O4 C3 O2 121.1(3) . . ?
O4 C3 C2 118.5(3) . . ?
O2 C3 C2 120.3(3) . . ?
N11 C11 C12 111.0(2) . . ?
C11 C12 C11 110.7(3) . 4 ?

loop_
_geom_bond_atom_site_label_1
_geom_bond_atom_site_label_2
_geom_bond_distance
_geom_bond_site_symmetry_2
_geom_bond_publ_flag
Cu1 O2 1.9102(19) 4 ?
Cu1 O2 1.9102(19) . ?
Cu1 O1 1.919(2) . ?
Cu1 O1 1.919(2) 4 ?
O1 C1 1.262(4) . ?
O2 C3 1.268(3) . ?
O3 C1 1.231(4) . ?
O4 C3 1.238(3) . ?
C1 C2 1.507(4) . ?
C2 C3 1.521(4) . ?
N11 C11 1.480(4) . ?
C11 C12 1.504(4) . ?
C12 C11 1.504(4) 4 ?
